data_2003902
loop_
_publ_author_name
'Choi, J.-H.'
'Suh, I.-H.'
'Kwak, S.-H.'

_publ_section_title
;[Bis(3-aminopropyl)amine-<i>N</i>,<i>N</i>',<i>N</i>''][glycylglycinato(2--)-<i>N</i>,<i>N</i>',<i>O</i>]chromium(III)
 Perchlorate Monohydrate, [Cr(C~4~H~6~N~2~O~3~)(C~6~H~17~N~3~)]ClO~4~.H~2~O
;
_journal_issue 9
_journal_name_full 'Acta Crystallographica Section C'
_journal_page_first 1745
_journal_page_last 1748
_journal_paper_doi 10.1107/S0108270195002800
_journal_volume 51
_journal_year 1995
_chemical_formula_sum 'C10 H25 Cl Cr N5 O8'
_chemical_formula_weight 430.79
_space_group_IT_number 19
_symmetry_cell_setting orthorhombic
_symmetry_space_group_name_Hall 'P 2ac 2ab'
_symmetry_space_group_name_H-M 'P 21 21 21'
_atom_type_scat_source IntTabIV
_cell_angle_alpha 90
_cell_angle_beta 90
_cell_angle_gamma 90
_cell_formula_units_Z 4
_cell_length_a 11.783(1)
_cell_length_b 16.365(4)
_cell_length_c 8.981(1)
_cell_measurement_reflns_used 25
_cell_measurement_temperature 293
_cell_measurement_theta_max 14.13
_cell_measurement_theta_min 10.09
_cell_volume 1731.8(5)
_computing_cell_refinement
;
Enraf-Nonius (1985). Structure Determination Package, Enraf-Nonius,
Delft, The Netherlands.
;
_computing_data_collection
;
Enraf-Nonius (1985). Structure Determination Package, Enraf-Nonius,
Delft, The Netherlands.
;
_computing_data_reduction
;
Enraf-Nonius (1985). Structure Determination Package, Enraf-Nonius,
Delft, The Netherlands.
;
_computing_molecular_graphics
;
Ortep (1971). Report ORNL-3794, revised. Oak Ridge National Laboratory,
Tennessee, USA.
;
_computing_publication_material
;
GEOM (1978). Seoul National Univ., Korea.
;
_computing_structure_refinement
;
SHELX76 (1976). Program for Crystal Structure Determination. Univ
of Cambridge, England.
;
_computing_structure_solution
;
Multan87 (1987). Computer Programs for the Automatic Solution of Crystal
Structures from X-Ray Diffraction Data.
;
_diffrn_measurement_device 'Enraf-Nonius CAD-4'
_diffrn_measurement_method \w/2\q
_diffrn_radiation_type MoK\a
_diffrn_radiation_wavelength 0.71073
_diffrn_reflns_limit_h_max 13
_diffrn_reflns_limit_h_min 0
_diffrn_reflns_limit_k_max 18
_diffrn_reflns_limit_k_min 0
_diffrn_reflns_limit_l_max 10
_diffrn_reflns_limit_l_min 0
_diffrn_reflns_number 1617
_diffrn_reflns_theta_max 24
_diffrn_standards_decay_% 4.3
_diffrn_standards_interval_time 180
_diffrn_standards_number 3
_exptl_absorpt_coefficient_mu 0.805
_exptl_absorpt_correction_type none
_exptl_crystal_colour 'light red'
_exptl_crystal_density_diffrn 1.65
_exptl_crystal_description block
_exptl_crystal_size_max 0.46
_exptl_crystal_size_mid 0.33
_exptl_crystal_size_min 0.30
_refine_diff_density_max 0.55
_refine_diff_density_min -0.39
_refine_ls_extinction_method none
_refine_ls_goodness_of_fit_obs 1.4815
_refine_ls_number_parameters 251
_refine_ls_number_reflns 1417
_refine_ls_R_factor_obs 0.0416
_refine_ls_shift/esd_max 0.00
_refine_ls_structure_factor_coef F
_refine_ls_weighting_scheme unit
_refine_ls_wR_factor_obs 0.0416
_reflns_number_observed 1417
_reflns_number_total 1587
_reflns_observed_criterion F>3\s(F)
_cod_data_source_file jz1012.cif
_cod_data_source_block jz1012a
_cod_depositor_comments
;
 Adding the _atom_site_type_symbol data item.

 Antanas Vaitkus,
 2017-01-19
;
_cod_original_cell_volume 1731.8(8)
_cod_original_formula_sum 'C10 H25 Cl1 Cr1 N5 O8'
_cod_database_code 2003902

loop_
_symmetry_equiv_pos_as_xyz
x,y,z
1/2-x,-y,1/2+z
-x,1/2+y,1/2-z
1/2+x,1/2-y,-z

loop_
_atom_site_label
_atom_site_type_symbol
_atom_site_fract_x
_atom_site_fract_y
_atom_site_fract_z
_atom_site_U_iso_or_equiv
Cr Cr .1197(1) .6736(1) .9118(1) .022(1)
Cl Cl .5906(2) .5599(1) 1.7198(2) .041(1)
O(1) O -.0120(4) .7175(3) 1.0211(5) .028(3)
O(2) O .2885(5) .5636(3) 1.2560(6) .044(3)
O(3) O -.0789(4) .7441(3) 1.2458(6) .041(3)
O(4) O .4813(6) .5667(5) 1.6564(10) .098(6)
O(5) O .6410(8) .6363(4) 1.7416(11) .115(7)
O(6) O .5863(12) .5184(9) 1.8460(11) .199(12)
O(7) O .6553(7) .5190(6) 1.6149(11) .122(7)
O(W) O .2724(5) .6407(5) 1.5268(6) .069(4)
N(1) N .1663(5) .6405(3) 1.1126(6) .028(3)
N(2) N .2750(5) .6166(4) .8610(6) .028(3)
N(3) N .0411(5) .5600(3) .8853(7) .034(3)
N(4) N .0689(5) .7071(4) .6917(7) .033(3)
N(5) N .2063(5) .7834(3) .9494(7) .036(4)
C(1) C -.0702(7) .5569(6) .8074(10) .051(5)
C(2) C -.0614(8) .5875(6) .6497(9) .051(5)
C(3) C -.0446(6) .6791(6) .6397(9) .052(5)
C(4) C .0751(8) .7966(5) .6529(10) .056(6)
C(5) C .1809(8) .8382(5) .6937(10) .054(6)
C(6) C .1850(11) .8570(6) .8600(11) .069(7)
C(7) C .3235(7) .5790(5) .9965(8) .039(5)
C(8) C .2556(6) .5947(4) 1.1337(7) .027(4)
C(9) C .0884(6) .6631(5) 1.2318(8) .036(4)
C(10) C -.0075(6) .7115(4) 1.1657(8) .028(4)
H(1W) H .2852 .6132 1.4247 .059(24)
H(2W) H .3389 .6555 1.5749 .093(37)
H(1N2) H .3335(5) .6615(4) .8178(6) .072(29)
H(2N2) H .2610(5) .5698(4) .7781(6) .058(26)
H(1N3) H .0285(5) .5348(3) .9952(7) .039(21)
H(2N3) H .0989(5) .5216(3) .8236(7) .074(31)
HN(4) H .1345(5) .6734(4) .6344(7) .084(2)
H(1N5) H .2954(5) .7697(3) .9369(7) .112(41)
H(2N5) H .1891(5) .8002(3) 1.0635(7) .155(55)
H(11) H -.0998(7) .4944(6) .8057(10) .064(28)
H(12) H -.1302(7) .5944(6) .8673(10) .032(19)
H(21) H .0098(8) .5578(6) .5967(9) .041(20)
H(22) H -.1386(8) .5718(6) .5915(9) .067(25)
H(31) H -.1087(6) .7085(6) .7070(9) .052(23)
H(32) H -.0549(6) .6974(6) .5249(9) .097(38)
H(41) H .0062(8) .8273(5) .7090(10) .093(35)
H(42) H .0644(8) .8023(5) .5339(10) .088(35)
H(51) H .2518(8) .7995(5) .6652(10) .096(38)
H(52) H .1868(8) .8948(5) .6323(10) .208(75)
H(61) H .1048(11) .8831(6) .8933(11) .085(34)
H(62) H .2522(11) .9005(6) .8805(11) .081(32)
H(71) H .3285(7) .5137(5) .9795(8) .071(29)
H(72) H .4078(7) .6033(5) 1.0131(8) .058(26)
H(91) H .0555(6) .6086(5) 1.2842(8) .047(23)
H(92) H .1324(6) .6996(5) 1.3136(8) .082(32)

loop_
_geom_angle_atom_site_label_1
_geom_angle_atom_site_label_2
_geom_angle_atom_site_label_3
_geom_angle
_geom_angle_publ_flag
N(1) Cr O(1) 82.1(2) yes
N(2) Cr O(1) 162.6(2) yes
N(2) Cr N(1) 80.4(2) yes
N(3) Cr O(1) 91.8(2) yes
N(3) Cr N(1) 89.0(2) yes
N(3) Cr N(2) 88.1(2) yes
N(4) Cr O(1) 98.4(2) yes
N(4) Cr N(1) 179.4(5) yes
N(4) Cr N(2) 99.0(2) yes
N(4) Cr N(3) 89.9(2) yes
N(5) Cr O(1) 89.5(2) yes
N(5) Cr N(1) 87.3(2) yes
N(5) Cr N(2) 89.5(2) yes
N(5) Cr N(3) 175.6(2) yes
N(5) Cr N(4) 93.8(2) yes
C(10) O(1) Cr 115.9(5) yes
C(8) N(1) Cr 121.2(5) yes
C(9) N(1) Cr 115.4(4) yes
C(6) N(5) Cr 122.2(6) yes
C(7) N(2) Cr 110.0(4) yes
C(1) N(3) Cr 118.3(5) yes
C(3) N(4) Cr 117.6(5) yes
C(4) N(4) Cr 116.7(5) yes
C(4) N(4) C(3) 105.7(6) yes
C(9) N(1) C(8) 123.1(6) yes
C(2) C(1) N(3) 111.7(7) yes
C(3) C(2) C(1) 113.2(7) yes
C(2) C(3) N(4) 113.8(7) yes
C(5) C(4) N(4) 115.8(7) yes
C(6) C(5) C(4) 111.4(9) yes
C(5) C(6) N(5) 112.1(7) yes
C(8) C(7) N(2) 113.6(5) yes
N(1) C(8) O(2) 127.0(6) yes
C(7) C(8) O(2) 118.8(6) yes
C(7) C(8) N(1) 114.3(6) yes
C(10) C(9) N(1) 108.5(6) yes
O(3) C(10) O(1) 121.5(7) yes
C(9) C(10) O(1) 117.6(6) yes
C(9) C(10) O(3) 120.8(6) yes
H(1N2) N(2) Cr 109.3(2) no
H(1N2) N(2) C(7) 109.3(4) no
H(2N2) N(2) Cr 109.3(2) no
H(2N2) N(2) C(7) 109.3(4) no
H(2N2) N(2) H(1N2) 109.5 no
H(1N3) N(3) Cr 107.2(2) no
H(1N3) N(3) C(1) 107.2(4) no
H(2N3) N(3) Cr 107.2(2) no
H(2N3) N(3) C(1) 107.2(4) no
H(2N3) N(3) H(1N3) 109.5 no
HN(4) N(4) Cr 96.3(2) no
H(1N5) N(5) Cr 106.2(2) no
H(1N5) N(5) C(6) 105.9(6) no
H(2N5) N(5) Cr 106.2(2) no
H(2N5) N(5) C(6) 105.9(6) no
H(2N5) N(5) H(1N5) 109.5 no
H(11) C(1) N(3) 108.9(4) no
H(11) C(1) C(2) 108.9(5) no
H(12) C(1) N(3) 108.9(4) no
H(12) C(1) C(2) 108.9(5) no
H(12) C(1) H(11) 109.5 no
H(21) C(2) C(1) 108.5(5) no
H(21) C(2) C(3) 108.5(5) no
H(22) C(2) C(1) 108.5(4) no
H(22) C(2) C(3) 108.5(4) no
H(22) C(2) H(21) 109.5 no
H(31) C(3) N(4) 108.4(4) no
H(31) C(3) C(2) 108.4(5) no
H(32) C(3) N(4) 108.4(4) no
H(32) C(3) C(2) 108.4(5) no
H(32) C(3) H(31) 109.5 no
H(41) C(4) N(4) 107.9(4) no
H(41) C(4) C(5) 107.9(5) no
H(42) C(4) N(4) 107.9(4) no
H(42) C(4) C(5) 107.9(5) no
H(42) C(4) H(41) 109.5 no
H(51) C(5) C(4) 109.0(5) no
H(51) C(5) C(6) 109.0 no
H(52) C(5) C(4) 109.0(5) no
H(52) C(5) C(6) 109.0(5) no
H(52) C(5) H(51) 109.5 no
H(61) C(6) N(5) 108.8(5) no
H(61) C(6) C(5) 108.8(6) no
H(62) C(6) N(5) 108.8(5) no
H(62) C(6) C(5) 108.8(6) no
H(62) C(6) H(61) 109.5 no
H(71) C(7) N(2) 108.4(4) no
H(71) C(7) C(8) 108.4(4) no
H(72) C(7) N(2) 108.4(4) no
H(72) C(7) C(8) 108.4(4) no
H(72) C(7) H(71) 109.5000 no
H(91) C(9) N(1) 109.7(4) no
H(91) C(9) C(10) 109.7(4) no
H(92) C(9) N(1) 109.7(4) no
H(92) C(9) C(10) 109.7(4) no
H(92) C(9) H(91) 109.5 no

loop_
_geom_bond_atom_site_label_1
_geom_bond_atom_site_label_2
_geom_bond_distance
_geom_bond_publ_flag
Cr O(1) 1.972(5) yes
Cr N(1) 1.961(5) yes
Cr N(2) 2.104(6) yes
Cr N(3) 2.091(6) yes
Cr N(4) 2.137(6) yes
Cr N(5) 2.094(5) yes
O(1) C(10) 1.303(8) yes
O(2) C(8) 1.270(8) yes
O(3) C(10) 1.229(8) yes
N(1) C(8) 1.306(8) yes
N(1) C(9) 1.458(9) yes
N(2) C(7) 1.479(9) yes
N(3) C(1) 1.487(10) yes
N(4) C(3) 1.490(9) yes
N(4) C(4) 1.507(11) yes
N(5) C(6) 1.468(11) yes
N(2) H(1N2) 1.08 no
N(2) H(2N2) 1.08 no
N(3) H(1N3) 1.08 no
N(3) H(2N3) 1.08 no
N(4) HN(4) 1.08 no
N(5) H(1N5) 1.08 no
N(5) H(2N5) 1.08 no
C(1) H(11) 1.08 no
C(1) H(12) 1.08 no
C(2) H(21) 1.08 no
C(2) H(22) 1.08 no
C(3) H(31) 1.08 no
C(3) H(32) 1.08 no
C(4) H(41) 1.08 no
C(4) H(42) 1.08 no
C(5) H(51) 1.08 no
C(5) H(52) 1.08 no
C(6) H(61) 1.08 no
C(6) H(62) 1.08 no
C(7) H(71) 1.08 no
C(7) H(72) 1.08 no
C(9) H(91) 1.08 no
C(9) H(92) 1.08 no

loop_
_geom_torsion_atom_site_label_1
_geom_torsion_atom_site_label_2
_geom_torsion_atom_site_label_3
_geom_torsion_atom_site_label_4
_geom_torsion
_geom_torsion_publ_flag
N(1) C(9) C(10) O(1) 6.8(6) yes
N(1) C(9) C(10) O(3) -173.2(9) yes
N(2) C(7) C(8) O(2) 178.5(9) yes
N(2) C(7) C(8) N(1) -1.6(6) yes
N(3) C(1) C(2) C(3) -71.8(8) yes
N(4) C(4) C(5) C(6) -77.1(9) yes
C(1) C(2) C(3) N(4) 69.9(8) yes
C(3) N(4) C(4) C(5) -179.9(9) yes
C(4) N(4) C(3) C(2) 172.1(9) yes
C(4) C(5) C(6) N(5) 74.2(9) yes
C(8) N(1) C(9) C(10) -176.6(9) yes
C(9) N(1) C(8) O(2) -.2(7) yes
C(9) N(1) C(8) C(7) 179.9(9) yes
